data_7242609
loop_
_publ_author_name
'Kuk, Yunseung'
'Ok, Kang Min'

_publ_section_title
;
 Homochiral three-dimensional noncentrosymmetric lanthanide coordination
 polymers directed by chiral linkers: syntheses, crystal structures, and
 optical properties
;
_journal_issue 20
_journal_name_full CrystEngComm
_journal_page_first 3701
_journal_page_last 3709
_journal_paper_doi 10.1039/D1CE00281C
_journal_volume 23
_journal_year 2021
_chemical_absolute_configuration ad
_chemical_formula_moiety '2(C18 H25 N10 O11 Ce), 7(H2 O)'
_chemical_formula_sum 'C36 H64 Ce2 N20 O29'
_chemical_formula_weight 1521.31
_space_group_IT_number 5
_space_group_name_Hall 'C 2y'
_space_group_name_H-M_alt 'C 1 2 1'
_symmetry_cell_setting monoclinic
_symmetry_Int_Tables_number 5
_symmetry_space_group_name_Hall 'C 2y'
_symmetry_space_group_name_H-M 'C 1 2 1'
_atom_sites_solution_hydrogens mixed
_atom_sites_solution_primary direct
_atom_sites_solution_secondary difmap
_audit_conform_dict_location ftp://ftp.iucr.org/pub/cif_core.dic
_audit_conform_dict_name cif_core.dic
_audit_conform_dict_version 2.3
_audit_creation_date 2021-03-27T11:38:48-00:00
_audit_creation_method 'WinGX routine CIF_UPDATE'
_audit_update_record
;
2021-03-29 deposited with the CCDC.	2021-04-06 downloaded from the CCDC.
;
_cell_angle_alpha 90
_cell_angle_beta 116.38(3)
_cell_angle_gamma 90
_cell_formula_units_Z 2
_cell_length_a 19.001(11)
_cell_length_b 9.557(4)
_cell_length_c 17.951(9)
_cell_measurement_reflns_used 7666
_cell_measurement_temperature 100(2)
_cell_measurement_theta_max 28.46
_cell_measurement_theta_min 2.49
_cell_measurement_wavelength 0.71076
_cell_volume 2920(3)
_computing_cell_refinement 'SAINT V8.38A integration software'
_computing_data_collection 'Bruker APEX3 software'
_computing_data_reduction 'Bruker APEX3 software'
_computing_molecular_graphics 'Ortep for Windows (Farrugia, 2012)'
_computing_publication_material 'WinGX publication routines (Farrugia, 2012)'
_computing_structure_refinement 'SHELXL-2018/3 (Sheldrick, 2018)'
_computing_structure_solution 'SHELXS-2013/2 (Sheldrick, 2013)'
_diffrn_ambient_temperature 100(2)
_diffrn_detector 'PHOTON II CPAD detector'
_diffrn_measured_fraction_theta_full 0.997
_diffrn_measured_fraction_theta_max 0.993
_diffrn_measurement_device 'three-circle diffractometer'
_diffrn_measurement_device_type 'Bruker D8 QUEST'
_diffrn_measurement_method '\w oscillation scans'
_diffrn_orient_matrix_type 'x-axis to radiation source'
_diffrn_orient_matrix_UB_11 0.08917
_diffrn_orient_matrix_UB_12 0.005718
_diffrn_orient_matrix_UB_13 0.016952
_diffrn_orient_matrix_UB_21 -0.048062
_diffrn_orient_matrix_UB_22 0.104865
_diffrn_orient_matrix_UB_23 -0.013637
_diffrn_orient_matrix_UB_31 -0.06424
_diffrn_orient_matrix_UB_32 0.012236
_diffrn_orient_matrix_UB_33 0.058254
_diffrn_radiation_monochromator graphite
_diffrn_radiation_type MoK\a
_diffrn_radiation_wavelength 0.71073
_diffrn_reflns_av_R_equivalents 0.0763
_diffrn_reflns_Laue_measured_fraction_full 0.997
_diffrn_reflns_Laue_measured_fraction_max 0.993
_diffrn_reflns_limit_h_max 25
_diffrn_reflns_limit_h_min -25
_diffrn_reflns_limit_k_max 12
_diffrn_reflns_limit_k_min -12
_diffrn_reflns_limit_l_max 23
_diffrn_reflns_limit_l_min -23
_diffrn_reflns_number 20818
_diffrn_reflns_point_group_measured_fraction_full 0.995
_diffrn_reflns_point_group_measured_fraction_max 0.981
_diffrn_reflns_theta_full 25.242
_diffrn_reflns_theta_max 28.491
_diffrn_reflns_theta_min 3.114
_diffrn_source 'sealed x-ray tube'
_exptl_absorpt_coefficient_mu 1.643
_exptl_absorpt_correction_T_max 0.746
_exptl_absorpt_correction_T_min 0.643
_exptl_absorpt_correction_type multi-scan
_exptl_absorpt_process_details
;
        SADABS-2016/2 - Bruker AXS area detector scaling and absorption correcti
;
_exptl_crystal_colour brown
_exptl_crystal_density_diffrn 1.73
_exptl_crystal_density_method 'not measured'
_exptl_crystal_description needle
_exptl_crystal_F_000 1536
_exptl_crystal_size_max 0.832
_exptl_crystal_size_mid 0.043
_exptl_crystal_size_min 0.026
_refine_diff_density_max 2.127
_refine_diff_density_min -2.154
_refine_diff_density_rms 0.169
_refine_ls_abs_structure_details
;
 Refined as an inversion twin.
;
_refine_ls_abs_structure_Flack 0.06(3)
_refine_ls_extinction_method none
_refine_ls_goodness_of_fit_ref 1.064
_refine_ls_hydrogen_treatment mixed
_refine_ls_matrix_type full
_refine_ls_number_constraints 0
_refine_ls_number_parameters 414
_refine_ls_number_reflns 7267
_refine_ls_number_restraints 8
_refine_ls_restrained_S_all 1.064
_refine_ls_R_factor_all 0.0751
_refine_ls_R_factor_gt 0.0564
_refine_ls_shift/su_max 0
_refine_ls_shift/su_mean 0
_refine_ls_structure_factor_coef Fsqd
_refine_ls_weighting_details 'w=1/[\s^2^(Fo^2^)+(0.0299P)^2^+12.0222P] where P=(Fo^2^+2Fc^2^)/3'
_refine_ls_weighting_scheme calc
_refine_ls_wR_factor_gt 0.1025
_refine_ls_wR_factor_ref 0.1093
_reflns_number_gt 6060
_reflns_number_total 7267
_reflns_threshold_expression 'I > 2\s(I)'
_cod_data_source_file d1ce00281c2.cif
_cod_data_source_block CeR
_cod_depositor_comments 'Adding full bibliography for 7242607--7242612.cif.'
_cod_original_sg_symbol_H-M 'C 2'
_cod_original_formula_sum 'C36 H64 N20 O29 Ce2'
_cod_database_code 7242609
_shelx_estimated_absorpt_t_min 0.342
_shelx_estimated_absorpt_t_max 0.959

loop_
_symmetry_equiv_pos_as_xyz
'x, y, z'
'-x, y, -z'
'x+1/2, y+1/2, z'
'-x+1/2, y+1/2, -z'

loop_
_atom_site_label
_atom_site_type_symbol
_atom_site_fract_x
_atom_site_fract_y
_atom_site_fract_z
_atom_site_U_iso_or_equiv
_atom_site_adp_type
_atom_site_occupancy
_atom_site_calc_flag
_atom_site_disorder_assembly
_atom_site_disorder_group
Ce1 Ce 0.5 0.06791(6) 0.5 0.0121(2) Uani 1 d . .
Ce2 Ce 0 1.00558(7) 0 0.0185(2) Uani 1 d . .
O1 O 0.1181(4) 0.9514(7) 0.1522(4) 0.0260(17) Uani 1 d . .
O2 O 0.0736(5) 0.7838(9) 0.0588(5) 0.038(2) Uani 1 d . .
O3 O 0.2663(4) 0.0823(7) 0.3271(4) 0.0325(18) Uani 1 d . .
O4 O 0.3672(4) 0.1397(7) 0.4466(4) 0.0188(14) Uani 1 d . .
O5 O 0.4332(4) 0.8448(6) 0.5152(4) 0.0163(14) Uani 1 d . .
O6 O 0.5503(4) 0.0009(7) 0.6406(3) 0.0206(14) Uani 1 d . .
O7 O 0.5924(5) 0.0789(10) 0.7708(4) 0.034(2) Uani 1 d . .
O8 O 0.5563(4) -0.5767(8) 0.9007(4) 0.0262(16) Uani 1 d . .
O9 O 0.6326(4) -0.4374(9) 1.0010(4) 0.0280(15) Uani 1 d . .
O10 O 0.4922(4) -0.7020(6) 0.5741(4) 0.0171(14) Uani 1 d . .
O11 O -0.0558(4) 1.2235(7) -0.0871(5) 0.0243(16) Uani 1 d . .
H11A H -0.046(6) 1.305(5) -0.068(7) 0.037 Uiso 1 d . .
H11B H -0.1050(19) 1.225(11) -0.116(6) 0.037 Uiso 1 d . .
O12 O 0 0.4651(11) 0 0.038(3) Uani 1 d . .
H12 H -0.027(6) 0.515(6) 0.014(8) 0.058 Uiso 1 d . .
O13 O 0.4153(7) 0.1136(9) 0.0707(6) 0.059(3) Uani 1 d . .
O14 O 0.5764(10) 0.479(2) 0.2834(10) 0.147(8) Uani 1 d . .
O15 O 0.2232(5) 0.1802(9) 0.1579(5) 0.0324(19) Uani 1 d . .
H15A H 0.216(8) 0.113(9) 0.125(6) 0.049 Uiso 1 d . .
H15B H 0.221(8) 0.156(14) 0.202(5) 0.049 Uiso 1 d . .
N1 N 0.2713(5) 0.5947(7) 0.3480(4) 0.0169(17) Uani 1 d . .
N2 N 0.3878(4) 0.6245(8) 0.4777(4) 0.0150(15) Uani 1 d . .
N3 N 0.3243(5) 0.8162(8) 0.3954(5) 0.0158(17) Uani 1 d . .
H3N H 0.32016 0.907456 0.388211 0.019 Uiso 1 calc . .
N4 N 0.3327(4) 0.4096(7) 0.4316(5) 0.0161(17) Uani 1 d . .
H4N H 0.372749 0.374688 0.475296 0.019 Uiso 1 calc . .
N5 N 0.2194(5) 0.7906(8) 0.2673(5) 0.023(2) Uani 1 d . .
H5N H 0.221071 0.882179 0.263572 0.028 Uiso 1 calc . .
N6 N 0.6002(4) -0.4393(9) 0.7663(4) 0.0131(14) Uani 1 d . .
N7 N 0.5843(5) -0.6647(8) 0.7077(4) 0.0166(17) Uani 1 d . .
H7N H 0.599906 -0.75245 0.714424 0.02 Uiso 1 calc . .
N8 N 0.5162(4) -0.4818(8) 0.6239(4) 0.0146(15) Uani 1 d . .
H8N H 0.485224 -0.447199 0.574672 0.018 Uiso 1 calc . .
N9 N 0.6649(5) -0.6275(8) 0.8461(4) 0.0170(17) Uani 1 d . .
H9N H 0.6826 -0.713182 0.848071 0.02 Uiso 1 calc . .
N10 N 0.5357(5) -0.2597(8) 0.6795(4) 0.0156(16) Uani 1 d . .
H10N H 0.506517 -0.228115 0.629018 0.019 Uiso 1 calc . .
C1 C 0.3840(6) 0.7618(10) 0.4649(5) 0.0156(19) Uani 1 d . .
C2 C 0.3303(5) 0.5458(9) 0.4185(5) 0.0144(19) Uani 1 d . .
C3 C 0.2711(5) 0.7307(10) 0.3370(5) 0.0155(19) Uani 1 d . .
C4 C 0.1601(6) 0.7156(10) 0.1968(6) 0.025(2) Uani 1 d . .
H41 H 0.124022 0.66525 0.214696 0.03 Uiso 1 calc . .
C5 C 0.1135(6) 0.8253(11) 0.1309(6) 0.022(2) Uani 1 d . .
C6 C 0.1963(8) 0.6108(14) 0.1592(8) 0.050(4) Uani 1 d . .
H61 H 0.156779 0.583117 0.103763 0.075 Uiso 1 calc . .
H62 H 0.2142 0.527974 0.194965 0.075 Uiso 1 calc . .
H63 H 0.241017 0.65428 0.154864 0.075 Uiso 1 calc . .
C7 C 0.2716(6) 0.3147(9) 0.3766(6) 0.019(2) Uani 1 d . .
H71 H 0.252559 0.348058 0.318052 0.023 Uiso 1 calc . .
C8 C 0.3043(6) 0.1682(9) 0.3831(6) 0.019(2) Uani 1 d . .
C9 C 0.2017(8) 0.3098(13) 0.3976(10) 0.050(4) Uani 1 d . .
H91 H 0.162088 0.244513 0.359917 0.075 Uiso 1 calc . .
H92 H 0.178616 0.403398 0.391056 0.075 Uiso 1 calc . .
H93 H 0.219688 0.278404 0.455117 0.075 Uiso 1 calc . .
C10 C 0.5292(5) -0.6221(9) 0.6327(5) 0.0155(19) Uani 1 d . .
C11 C 0.6163(5) -0.5749(9) 0.7732(5) 0.0149(18) Uani 1 d . .
C12 C 0.5507(5) -0.3932(9) 0.6907(5) 0.0139(18) Uani 1 d . .
C13 C 0.5664(6) -0.1616(9) 0.7490(6) 0.021(2) Uani 1 d . .
H131 H 0.621599 -0.19035 0.786245 0.026 Uiso 1 calc . .
C14 C 0.5697(5) -0.0157(9) 0.7183(5) 0.0153(19) Uani 1 d . .
C15 C 0.5214(9) -0.1679(13) 0.7994(8) 0.048(4) Uani 1 d . .
H151 H 0.548084 -0.110942 0.849633 0.072 Uiso 1 calc . .
H152 H 0.518464 -0.265081 0.815113 0.072 Uiso 1 calc . .
H153 H 0.468195 -0.131666 0.766372 0.072 Uiso 1 calc . .
C16 C 0.6902(5) -0.5498(10) 0.9232(5) 0.019(2) Uani 1 d . .
H161 H 0.713698 -0.459147 0.917515 0.023 Uiso 1 calc . .
C17 C 0.6208(5) -0.5184(10) 0.9424(6) 0.020(2) Uani 1 d . .
C18 C 0.7527(7) -0.6332(13) 0.9946(7) 0.034(3) Uani 1 d . .
H181 H 0.766747 -0.583723 1.047161 0.051 Uiso 1 calc . .
H182 H 0.799489 -0.643382 0.985266 0.051 Uiso 1 calc . .
H183 H 0.731982 -0.725985 0.997285 0.051 Uiso 1 calc . .

loop_
_atom_site_aniso_label
_atom_site_aniso_U_11
_atom_site_aniso_U_22
_atom_site_aniso_U_33
_atom_site_aniso_U_23
_atom_site_aniso_U_13
_atom_site_aniso_U_12
Ce1 0.0158(5) 0.0092(4) 0.0093(4) 0 0.0039(3) 0
Ce2 0.0162(5) 0.0225(5) 0.0137(5) 0 0.0039(4) 0
O1 0.028(4) 0.019(3) 0.019(3) 0.004(3) -0.001(3) 0.004(3)
O2 0.040(5) 0.040(5) 0.017(4) -0.007(3) -0.002(3) 0.005(4)
O3 0.044(5) 0.012(4) 0.025(3) -0.003(3) 0.000(3) 0.001(3)
O4 0.017(3) 0.015(3) 0.018(3) 0.004(3) 0.003(3) 0.005(3)
O5 0.018(4) 0.015(3) 0.010(3) -0.001(2) 0.002(3) -0.002(3)
O6 0.031(4) 0.013(3) 0.010(3) -0.002(3) 0.003(3) -0.003(3)
O7 0.061(5) 0.014(4) 0.017(3) -0.005(3) 0.009(3) -0.005(4)
O8 0.024(4) 0.035(4) 0.023(4) -0.010(3) 0.013(3) -0.009(3)
O9 0.028(4) 0.035(4) 0.024(3) -0.011(4) 0.015(3) -0.003(4)
O10 0.022(4) 0.016(3) 0.012(3) -0.004(3) 0.006(3) 0.000(3)
O11 0.020(4) 0.023(4) 0.025(4) 0.004(3) 0.005(3) -0.001(3)
O12 0.044(8) 0.026(6) 0.038(7) 0 0.011(6) 0
O13 0.099(9) 0.035(5) 0.064(6) 0.011(5) 0.055(6) 0.005(5)
O14 0.144(15) 0.22(2) 0.121(13) 0.027(14) 0.098(12) 0.082(15)
O15 0.033(5) 0.035(5) 0.023(4) -0.003(4) 0.006(4) -0.011(4)
N1 0.019(4) 0.010(4) 0.014(3) 0.002(3) 0.001(3) -0.001(3)
N2 0.019(4) 0.010(3) 0.014(3) 0.001(3) 0.006(3) 0.001(3)
N3 0.012(4) 0.012(4) 0.016(4) 0.001(3) 0.000(3) 0.000(3)
N4 0.017(4) 0.008(3) 0.017(4) 0.001(3) 0.001(3) 0.001(3)
N5 0.023(5) 0.014(4) 0.015(4) 0.002(3) -0.008(3) 0.000(3)
N6 0.016(3) 0.010(3) 0.009(3) 0.004(3) 0.002(3) 0.002(3)
N7 0.026(5) 0.010(4) 0.010(4) 0.004(3) 0.005(3) 0.006(3)
N8 0.021(4) 0.013(3) 0.009(3) 0.002(3) 0.006(3) -0.002(3)
N9 0.021(4) 0.017(4) 0.008(3) 0.003(3) 0.002(3) 0.006(3)
N10 0.022(4) 0.012(4) 0.009(3) 0.005(3) 0.004(3) 0.005(3)
C1 0.021(5) 0.016(4) 0.009(4) 0.000(4) 0.007(4) 0.001(4)
C2 0.013(4) 0.014(5) 0.015(4) -0.001(3) 0.005(3) 0.003(3)
C3 0.010(4) 0.018(4) 0.012(4) 0.003(4) -0.001(3) 0.003(4)
C4 0.026(6) 0.013(4) 0.017(5) 0.000(4) -0.007(4) 0.002(4)
C5 0.016(5) 0.028(5) 0.016(5) 0.001(4) 0.001(4) 0.004(4)
C6 0.045(8) 0.042(8) 0.041(7) -0.007(6) -0.001(6) 0.014(6)
C7 0.015(5) 0.008(4) 0.023(5) 0.001(4) -0.002(4) -0.001(3)
C8 0.021(5) 0.012(4) 0.017(4) 0.006(4) 0.003(4) 0.004(4)
C9 0.031(7) 0.029(6) 0.088(11) -0.007(7) 0.024(7) -0.002(5)
C10 0.019(5) 0.016(4) 0.012(4) 0.002(4) 0.008(4) -0.001(4)
C11 0.019(5) 0.014(4) 0.015(4) 0.001(4) 0.010(4) -0.001(4)
C12 0.017(5) 0.017(4) 0.008(4) 0.002(3) 0.006(3) -0.001(3)
C13 0.034(6) 0.013(4) 0.011(4) -0.004(4) 0.004(4) 0.002(4)
C14 0.017(4) 0.016(5) 0.010(4) 0.003(3) 0.003(3) -0.003(4)
C15 0.089(12) 0.033(7) 0.048(8) -0.017(6) 0.052(8) -0.024(7)
C16 0.019(5) 0.025(5) 0.011(4) -0.001(4) 0.004(4) 0.000(4)
C17 0.019(5) 0.021(5) 0.018(4) -0.004(4) 0.004(4) -0.004(4)
C18 0.032(6) 0.043(7) 0.016(5) -0.004(5) 0.001(4) 0.014(5)

loop_
_atom_type_symbol
_atom_type_description
_atom_type_scat_dispersion_real
_atom_type_scat_dispersion_imag
_atom_type_scat_source
C C 0.0033 0.0016 'International Tables Vol C Tables 4.2.6.8 and 6.1.1.4'
H H 0 0 'International Tables Vol C Tables 4.2.6.8 and 6.1.1.4'
N N 0.0061 0.0033 'International Tables Vol C Tables 4.2.6.8 and 6.1.1.4'
O O 0.0106 0.006 'International Tables Vol C Tables 4.2.6.8 and 6.1.1.4'
Ce Ce -0.2486 2.6331 'International Tables Vol C Tables 4.2.6.8 and 6.1.1.4'

loop_
_geom_angle_atom_site_label_1
_geom_angle_atom_site_label_2
_geom_angle_atom_site_label_3
_geom_angle
_geom_angle_site_symmetry_1
_geom_angle_site_symmetry_3
_geom_angle_publ_flag
O6 Ce1 O6 148.4(3) 2_656 . ?
O6 Ce1 O4 78.0(2) 2_656 . ?
O6 Ce1 O4 111.4(2) . . ?
O6 Ce1 O4 111.4(2) 2_656 2_656 ?
O6 Ce1 O4 78.0(2) . 2_656 ?
O4 Ce1 O4 146.3(3) . 2_656 ?
O6 Ce1 O5 69.1(2) 2_656 2_646 ?
O6 Ce1 O5 84.4(2) . 2_646 ?
O4 Ce1 O5 133.5(2) . 2_646 ?
O4 Ce1 O5 78.1(2) 2_656 2_646 ?
O6 Ce1 O5 84.4(2) 2_656 1_545 ?
O6 Ce1 O5 69.1(2) . 1_545 ?
O4 Ce1 O5 78.1(2) . 1_545 ?
O4 Ce1 O5 133.5(2) 2_656 1_545 ?
O5 Ce1 O5 67.0(3) 2_646 1_545 ?
O6 Ce1 O10 76.8(2) 2_656 2_666 ?
O6 Ce1 O10 133.4(2) . 2_666 ?
O4 Ce1 O10 80.8(2) . 2_666 ?
O4 Ce1 O10 70.8(2) 2_656 2_666 ?
O5 Ce1 O10 120.3(2) 2_646 2_666 ?
O5 Ce1 O10 154.25(19) 1_545 2_666 ?
O6 Ce1 O10 133.4(2) 2_656 1_565 ?
O6 Ce1 O10 76.8(2) . 1_565 ?
O4 Ce1 O10 70.8(2) . 1_565 ?
O4 Ce1 O10 80.8(2) 2_656 1_565 ?
O5 Ce1 O10 154.2(2) 2_646 1_565 ?
O5 Ce1 O10 120.3(2) 1_545 1_565 ?
O10 Ce1 O10 65.1(3) 2_666 1_565 ?
O2 Ce2 O2 64.1(4) . 2 ?
O2 Ce2 O11 115.7(2) . 2 ?
O2 Ce2 O11 163.5(3) 2 2 ?
O2 Ce2 O11 163.5(3) . . ?
O2 Ce2 O11 115.7(2) 2 . ?
O11 Ce2 O11 69.6(3) 2 . ?
O2 Ce2 O9 79.3(3) . 3_464 ?
O2 Ce2 O9 123.1(3) 2 3_464 ?
O11 Ce2 O9 71.4(2) 2 3_464 ?
O11 Ce2 O9 88.3(3) . 3_464 ?
O2 Ce2 O9 123.1(3) . 4_566 ?
O2 Ce2 O9 79.3(3) 2 4_566 ?
O11 Ce2 O9 88.3(3) 2 4_566 ?
O11 Ce2 O9 71.4(2) . 4_566 ?
O9 Ce2 O9 155.5(4) 3_464 4_566 ?
O2 Ce2 O8 72.9(3) . 3_464 ?
O2 Ce2 O8 77.0(3) 2 3_464 ?
O11 Ce2 O8 119.2(2) 2 3_464 ?
O11 Ce2 O8 90.7(2) . 3_464 ?
O9 Ce2 O8 50.4(2) 3_464 3_464 ?
O9 Ce2 O8 140.1(2) 4_566 3_464 ?
O2 Ce2 O8 77.0(3) . 4_566 ?
O2 Ce2 O8 72.9(3) 2 4_566 ?
O11 Ce2 O8 90.7(2) 2 4_566 ?
O11 Ce2 O8 119.2(2) . 4_566 ?
O9 Ce2 O8 140.1(2) 3_464 4_566 ?
O9 Ce2 O8 50.4(2) 4_566 4_566 ?
O8 Ce2 O8 144.4(3) 3_464 4_566 ?
O2 Ce2 O1 49.8(2) . . ?
O2 Ce2 O1 108.7(2) 2 . ?
O11 Ce2 O1 66.6(2) 2 . ?
O11 Ce2 O1 135.4(2) . . ?
O9 Ce2 O1 70.3(2) 3_464 . ?
O9 Ce2 O1 114.7(2) 4_566 . ?
O8 Ce2 O1 103.1(2) 3_464 . ?
O8 Ce2 O1 69.9(2) 4_566 . ?
O2 Ce2 O1 108.7(2) . 2 ?
O2 Ce2 O1 49.8(2) 2 2 ?
O11 Ce2 O1 135.4(2) 2 2 ?
O11 Ce2 O1 66.6(2) . 2 ?
O9 Ce2 O1 114.7(2) 3_464 2 ?
O9 Ce2 O1 70.3(2) 4_566 2 ?
O8 Ce2 O1 69.9(2) 3_464 2 ?
O8 Ce2 O1 103.1(2) 4_566 2 ?
O1 Ce2 O1 157.9(3) . 2 ?
O2 Ce2 C17 99.5(3) . 4_566 ?
O2 Ce2 C17 72.7(3) 2 4_566 ?
O11 Ce2 C17 91.5(3) 2 4_566 ?
O11 Ce2 C17 95.9(3) . 4_566 ?
O9 Ce2 C17 159.7(2) 3_464 4_566 ?
O9 Ce2 C17 25.2(2) 4_566 4_566 ?
O8 Ce2 C17 148.9(2) 3_464 4_566 ?
O8 Ce2 C17 25.3(2) 4_566 4_566 ?
O1 Ce2 C17 93.3(2) . 4_566 ?
O1 Ce2 C17 85.0(2) 2 4_566 ?
O2 Ce2 C17 72.7(3) . 3_464 ?
O2 Ce2 C17 99.5(3) 2 3_464 ?
O11 Ce2 C17 95.9(3) 2 3_464 ?
O11 Ce2 C17 91.5(3) . 3_464 ?
O9 Ce2 C17 25.2(2) 3_464 3_464 ?
O9 Ce2 C17 159.7(2) 4_566 3_464 ?
O8 Ce2 C17 25.3(2) 3_464 3_464 ?
O8 Ce2 C17 148.9(2) 4_566 3_464 ?
O1 Ce2 C17 85.0(2) . 3_464 ?
O1 Ce2 C17 93.3(2) 2 3_464 ?
C17 Ce2 C17 171.0(4) 4_566 3_464 ?
C5 O1 Ce2 87.8(5) . . ?
C5 O2 Ce2 97.9(7) . . ?
C8 O4 Ce1 147.2(7) . . ?
C1 O5 Ce1 134.2(6) . 1_565 ?
C14 O6 Ce1 168.8(6) . . ?
C17 O8 Ce2 92.8(6) . 3_536 ?
C17 O9 Ce2 93.1(6) . 3_536 ?
C10 O10 Ce1 144.6(6) . 1_545 ?
Ce2 O11 H11A 124(8) . . ?
Ce2 O11 H11B 116(8) . . ?
H11A O11 H11B 103(6) . . ?
H12 O12 H12 109(8) . 2 ?
H15A O15 H15B 113(10) . . ?
C3 N1 C2 115.5(7) . . ?
C1 N2 C2 116.6(7) . . ?
C3 N3 C1 120.5(8) . . ?
C3 N3 H3N 119.7 . . ?
C1 N3 H3N 119.7 . . ?
C2 N4 C7 122.6(7) . . ?
C2 N4 H4N 118.7 . . ?
C7 N4 H4N 118.7 . . ?
C3 N5 C4 124.7(8) . . ?
C3 N5 H5N 117.6 . . ?
C4 N5 H5N 117.6 . . ?
C11 N6 C12 116.5(8) . . ?
C10 N7 C11 121.5(8) . . ?
C10 N7 H7N 119.2 . . ?
C11 N7 H7N 119.2 . . ?
C10 N8 C12 121.0(7) . . ?
C10 N8 H8N 119.5 . . ?
C12 N8 H8N 119.5 . . ?
C11 N9 C16 122.6(8) . . ?
C11 N9 H9N 118.7 . . ?
C16 N9 H9N 118.7 . . ?
C12 N10 C13 121.4(7) . . ?
C12 N10 H10N 119.3 . . ?
C13 N10 H10N 119.3 . . ?
O5 C1 N2 122.4(8) . . ?
O5 C1 N3 118.0(8) . . ?
N2 C1 N3 119.6(8) . . ?
N4 C2 N1 117.2(8) . . ?
N4 C2 N2 117.0(8) . . ?
N1 C2 N2 125.8(8) . . ?
N1 C3 N5 121.3(8) . . ?
N1 C3 N3 121.8(8) . . ?
N5 C3 N3 116.9(8) . . ?
N5 C4 C6 112.4(9) . . ?
N5 C4 C5 107.0(8) . . ?
C6 C4 C5 109.0(9) . . ?
N5 C4 H41 109.5 . . ?
C6 C4 H41 109.5 . . ?
C5 C4 H41 109.5 . . ?
O2 C5 O1 123.6(9) . . ?
O2 C5 C4 117.5(9) . . ?
O1 C5 C4 118.9(8) . . ?
O2 C5 Ce2 57.4(5) . . ?
O1 C5 Ce2 66.9(5) . . ?
C4 C5 Ce2 169.9(7) . . ?
C4 C6 H61 109.5 . . ?
C4 C6 H62 109.5 . . ?
H61 C6 H62 109.5 . . ?
C4 C6 H63 109.5 . . ?
H61 C6 H63 109.5 . . ?
H62 C6 H63 109.5 . . ?
N4 C7 C8 110.3(8) . . ?
N4 C7 C9 111.6(9) . . ?
C8 C7 C9 108.9(9) . . ?
N4 C7 H71 108.7 . . ?
C8 C7 H71 108.7 . . ?
C9 C7 H71 108.7 . . ?
O3 C8 O4 124.1(8) . . ?
O3 C8 C7 118.3(8) . . ?
O4 C8 C7 117.5(8) . . ?
C7 C9 H91 109.5 . . ?
C7 C9 H92 109.5 . . ?
H91 C9 H92 109.5 . . ?
C7 C9 H93 109.5 . . ?
H91 C9 H93 109.5 . . ?
H92 C9 H93 109.5 . . ?
O10 C10 N7 124.0(8) . . ?
O10 C10 N8 120.4(8) . . ?
N7 C10 N8 115.6(8) . . ?
N9 C11 N6 119.7(8) . . ?
N9 C11 N7 117.6(8) . . ?
N6 C11 N7 122.7(8) . . ?
N10 C12 N6 119.1(8) . . ?
N10 C12 N8 118.8(7) . . ?
N6 C12 N8 122.1(8) . . ?
N10 C13 C15 111.9(9) . . ?
N10 C13 C14 110.3(7) . . ?
C15 C13 C14 112.6(9) . . ?
N10 C13 H131 107.2 . . ?
C15 C13 H131 107.2 . . ?
C14 C13 H131 107.2 . . ?
O7 C14 O6 124.8(9) . . ?
O7 C14 C13 117.0(8) . . ?
O6 C14 C13 118.1(8) . . ?
C13 C15 H151 109.5 . . ?
C13 C15 H152 109.5 . . ?
H151 C15 H152 109.5 . . ?
C13 C15 H153 109.5 . . ?
H151 C15 H153 109.5 . . ?
H152 C15 H153 109.5 . . ?
N9 C16 C18 109.7(8) . . ?
N9 C16 C17 111.2(7) . . ?
C18 C16 C17 109.7(8) . . ?
N9 C16 H161 108.7 . . ?
C18 C16 H161 108.7 . . ?
C17 C16 H161 108.7 . . ?
O9 C17 O8 123.1(9) . . ?
O9 C17 C16 117.5(8) . . ?
O8 C17 C16 119.4(8) . . ?
O9 C17 Ce2 61.7(5) . 3_536 ?
O8 C17 Ce2 61.9(5) . 3_536 ?
C16 C17 Ce2 170.5(6) . 3_536 ?
C16 C18 H181 109.5 . . ?
C16 C18 H182 109.5 . . ?
H181 C18 H182 109.5 . . ?
C16 C18 H183 109.5 . . ?
H181 C18 H183 109.5 . . ?
H182 C18 H183 109.5 . . ?

loop_
_geom_bond_atom_site_label_1
_geom_bond_atom_site_label_2
_geom_bond_distance
_geom_bond_site_symmetry_2
_geom_bond_publ_flag
Ce1 O6 2.356(6) 2_656 ?
Ce1 O6 2.356(6) . ?
Ce1 O4 2.367(6) . ?
Ce1 O4 2.367(6) 2_656 ?
Ce1 O5 2.558(6) 2_646 ?
Ce1 O5 2.558(6) 1_545 ?
Ce1 O10 2.608(6) 2_666 ?
Ce1 O10 2.608(6) 1_565 ?
Ce2 O2 2.500(8) . ?
Ce2 O2 2.500(8) 2 ?
Ce2 O11 2.536(7) 2 ?
Ce2 O11 2.536(7) . ?
Ce2 O9 2.571(7) 3_464 ?
Ce2 O9 2.571(7) 4_566 ?
Ce2 O8 2.575(7) 3_464 ?
Ce2 O8 2.575(7) 4_566 ?
Ce2 O1 2.705(6) . ?
Ce2 O1 2.705(6) 2 ?
Ce2 C17 2.915(10) 4_566 ?
Ce2 C17 2.915(10) 3_464 ?
O1 C5 1.256(12) . ?
O2 C5 1.239(12) . ?
O3 C8 1.251(11) . ?
O4 C8 1.261(10) . ?
O5 C1 1.252(11) . ?
O6 C14 1.285(10) . ?
O7 C14 1.236(12) . ?
O8 C17 1.248(11) . ?
O9 C17 1.243(11) . ?
O10 C10 1.235(11) . ?
O11 H11A 0.84(3) . ?
O11 H11B 0.84(3) . ?
O12 H12 0.83(3) . ?
O12 H12 0.83(3) 2 ?
O15 H15A 0.85(3) . ?
O15 H15B 0.85(3) . ?
N1 C3 1.314(11) . ?
N1 C2 1.348(10) . ?
N2 C1 1.328(11) . ?
N2 C2 1.362(11) . ?
N3 C3 1.359(11) . ?
N3 C1 1.363(11) . ?
N3 H3N 0.88 . ?
N4 C2 1.320(11) . ?
N4 C7 1.459(11) . ?
N4 H4N 0.88 . ?
N5 C3 1.328(11) . ?
N5 C4 1.455(11) . ?
N5 H5N 0.88 . ?
N6 C11 1.325(11) . ?
N6 C12 1.337(10) . ?
N7 C10 1.350(11) . ?
N7 C11 1.362(11) . ?
N7 H7N 0.88 . ?
N8 C10 1.360(11) . ?
N8 C12 1.373(11) . ?
N8 H8N 0.88 . ?
N9 C11 1.320(11) . ?
N9 C16 1.451(11) . ?
N9 H9N 0.88 . ?
N10 C12 1.303(11) . ?
N10 C13 1.459(11) . ?
N10 H10N 0.88 . ?
C4 C6 1.530(16) . ?
C4 C5 1.534(13) . ?
C4 H41 1 . ?
C6 H61 0.98 . ?
C6 H62 0.98 . ?
C6 H63 0.98 . ?
C7 C8 1.515(12) . ?
C7 C9 1.533(17) . ?
C7 H71 1 . ?
C9 H91 0.98 . ?
C9 H92 0.98 . ?
C9 H93 0.98 . ?
C13 C15 1.496(16) . ?
C13 C14 1.511(12) . ?
C13 H131 1 . ?
C15 H151 0.98 . ?
C15 H152 0.98 . ?
C15 H153 0.98 . ?
C16 C18 1.530(13) . ?
C16 C17 1.534(14) . ?
C16 H161 1 . ?
C18 H181 0.98 . ?
C18 H182 0.98 . ?
C18 H183 0.98 . ?

loop_
_geom_hbond_atom_site_label_D
_geom_hbond_atom_site_label_H
_geom_hbond_atom_site_label_A
_geom_hbond_distance_DH
_geom_hbond_distance_HA
_geom_hbond_distance_DA
_geom_hbond_angle_DHA
_geom_hbond_site_symmetry_A
_geom_hbond_publ_flag
N3 H3N O3 0.88 2.01 2.825(10) 153.3 1_565 yes
N3 H3N O4 0.88 2.45 3.225(10) 147.6 1_565 yes
N4 H4N O10 0.88 2.29 3.158(10) 167.7 1_565 yes
N5 H5N O3 0.88 2.2 2.978(10) 147.8 1_565 yes
N7 H7N O7 0.88 1.94 2.675(11) 139.9 1_545 yes
N8 H8N N2 0.88 2.02 2.860(10) 160.6 1_545 yes
N9 H9N O7 0.88 2.59 3.154(12) 122.9 1_545 yes
N9 H9N O15 0.88 2.1 2.835(11) 140.2 2_646 yes
N10 H10N O5 0.88 2.02 2.897(9) 176 1_545 yes
O11 H11A O12 0.84(3) 1.91(4) 2.725(12) 164(11) 1_565 yes
O11 H11B O15 0.84(3) 2.07(5) 2.882(11) 161(11) 2_565 yes
O12 H12 O13 0.83(3) 2.01(3) 2.833(11) 168(12) 3_455 yes
O15 H15A O9 0.85(3) 2.13(9) 2.802(10) 136(11) 3_454 yes
O15 H15B O3 0.85(3) 2.13(6) 2.926(11) 156(12) . yes
